data_7058921
loop_
_publ_author_name
'Juneja, Navkiran Kaur'
'Unruh, Daniel K.'
'Bosch, Eric'
'Groeneman , Ryan'
'Hutchins, Kristin M.'

_publ_section_title
;
 Effects of dynamic pedal motion and static disorder on thermal expansion
 within halogen bonded co-crystals
;
_journal_name_full 'New Journal of Chemistry'
_journal_paper_doi 10.1039/C9NJ04833B
_journal_year 2019
_chemical_formula_sum 'C16 H8 Cl4 I2 N4'
_chemical_formula_weight 651.86
_space_group_IT_number 2
_space_group_name_Hall '-P 1'
_space_group_name_H-M_alt 'P -1'
_symmetry_cell_setting triclinic
_symmetry_Int_Tables_number 2
_symmetry_space_group_name_Hall '-P 1'
_symmetry_space_group_name_H-M 'P -1'
_atom_sites_solution_hydrogens geom
_atom_sites_solution_primary dual
_atom_sites_solution_secondary difmap
_audit_creation_date 2019-09-05T11:46:33-00:00
_audit_creation_method 'WinGX routine CIF_UPDATE'
_audit_update_record
;
2019-09-20 deposited with the CCDC.    2019-10-28 downloaded from the CCDC.
;
_cell_angle_alpha 111.476(2)
_cell_angle_beta 92.043(3)
_cell_angle_gamma 94.580(2)
_cell_formula_units_Z 1
_cell_length_a 4.01450(14)
_cell_length_b 10.8241(2)
_cell_length_c 12.3534(3)
_cell_measurement_reflns_used 10195
_cell_measurement_temperature 190(2)
_cell_measurement_theta_max 77.131
_cell_measurement_theta_min 3.894
_cell_volume 496.71(2)
_computing_cell_refinement 'CrysAlisPro 1.171.40.58a (Rigaku OD, 2019)'
_computing_data_collection 'CrysAlisPro 1.171.40.58a (Rigaku OD, 2019)'
_computing_data_reduction 'CrysAlisPro 1.171.40.58a (Rigaku OD, 2019)'
_computing_structure_refinement 'SHELXL-2018/3 (Sheldrick, 2018)'
_computing_structure_solution 'SHELXT 2014/5 (Sheldrick, 2014)'
_diffrn_ambient_environment N~2~
_diffrn_ambient_temperature 190(2)
_diffrn_detector 'Hybrid Pixel Array Detector'
_diffrn_detector_area_resol_mean 10
_diffrn_detector_type HyPix
_diffrn_measured_fraction_theta_full 0.996
_diffrn_measured_fraction_theta_max 0.957
_diffrn_measurement_device 'four-circle diffractometer'
_diffrn_measurement_device_type 'XtaLAB Synergy, Dualflex, HyPix'
_diffrn_measurement_method '\w scans'
_diffrn_orient_matrix_type 'CrysAlisPro convention (1999,Acta A55,543-557)'
_diffrn_orient_matrix_UB_11 0.1497906
_diffrn_orient_matrix_UB_12 0.1444586
_diffrn_orient_matrix_UB_13 0.0694391
_diffrn_orient_matrix_UB_21 0.0569472
_diffrn_orient_matrix_UB_22 0.02099
_diffrn_orient_matrix_UB_23 -0.1150005
_diffrn_orient_matrix_UB_31 -0.3510809
_diffrn_orient_matrix_UB_32 0.0481571
_diffrn_orient_matrix_UB_33 0.0006419
_diffrn_radiation_monochromator mirror
_diffrn_radiation_probe x-ray
_diffrn_radiation_type CuK\a
_diffrn_radiation_wavelength 1.54178
_diffrn_reflns_av_R_equivalents 0.0656
_diffrn_reflns_av_unetI/netI 0.0554
_diffrn_reflns_Laue_measured_fraction_full 0.996
_diffrn_reflns_Laue_measured_fraction_max 0.957
_diffrn_reflns_limit_h_max 4
_diffrn_reflns_limit_h_min -5
_diffrn_reflns_limit_k_max 13
_diffrn_reflns_limit_k_min -13
_diffrn_reflns_limit_l_max 15
_diffrn_reflns_limit_l_min -15
_diffrn_reflns_number 16568
_diffrn_reflns_point_group_measured_fraction_full 0.996
_diffrn_reflns_point_group_measured_fraction_max 0.957
_diffrn_reflns_theta_full 67.679
_diffrn_reflns_theta_max 77.275
_diffrn_reflns_theta_min 3.855
_diffrn_source 'micro-focus sealed X-ray tube'
_diffrn_source_type 'PhotonJet (Cu) X-ray Source'
_exptl_absorpt_coefficient_mu 29.895
_exptl_absorpt_correction_T_max 0.475
_exptl_absorpt_correction_T_min 0.067
_exptl_absorpt_correction_type gaussian
_exptl_absorpt_process_details
;
        CrysAlisPro 1.171.40.58a (Rigaku Oxford Diffraction, 2019)
Numerical absorption correction based on gaussian integration over
                        a multifaceted crystal model
        Empirical absorption correction using spherical harmonics,
 implemented in SCALE3 ABSPACK scaling algorithm.
;
_exptl_crystal_colour 'clear pale yellow'
_exptl_crystal_density_diffrn 2.179
_exptl_crystal_description block
_exptl_crystal_F_000 306
_exptl_crystal_size_max 0.143
_exptl_crystal_size_mid 0.094
_exptl_crystal_size_min 0.054
_refine_diff_density_max 1.032
_refine_diff_density_min -1.157
_refine_diff_density_rms 0.17
_refine_ls_extinction_method none
_refine_ls_goodness_of_fit_ref 1.095
_refine_ls_hydrogen_treatment constr
_refine_ls_matrix_type full
_refine_ls_number_parameters 159
_refine_ls_number_reflns 2008
_refine_ls_number_restraints 343
_refine_ls_restrained_S_all 1.019
_refine_ls_R_factor_all 0.0377
_refine_ls_R_factor_gt 0.0323
_refine_ls_shift/su_max 0
_refine_ls_shift/su_mean 0
_refine_ls_structure_factor_coef Fsqd
_refine_ls_weighting_details 'w=1/[\s^2^(Fo^2^)+(0.0528P)^2^+0.8008P] where P=(Fo^2^+2Fc^2^)/3'
_refine_ls_weighting_scheme calc
_refine_ls_wR_factor_gt 0.0816
_refine_ls_wR_factor_ref 0.0846
_reflns_Friedel_coverage 0
_reflns_number_gt 1934
_reflns_number_total 2008
_reflns_threshold_expression 'I > 2\s(I)'
_cod_data_source_file c9nj04833b2.cif
_cod_data_source_block hut19_48_190
_cod_original_cell_volume 496.72(3)
_cod_database_code 7058921
_shelx_estimated_absorpt_t_min 0.1
_shelx_estimated_absorpt_t_max 0.295
_shelx_shelxl_version_number 2018/3

loop_
_symmetry_equiv_pos_as_xyz
'x, y, z'
'-x, -y, -z'

loop_
_atom_site_label
_atom_site_type_symbol
_atom_site_fract_x
_atom_site_fract_y
_atom_site_fract_z
_atom_site_U_iso_or_equiv
_atom_site_adp_type
_atom_site_occupancy
_atom_site_site_symmetry_order
_atom_site_calc_flag
_atom_site_refinement_flags_posn
_atom_site_refinement_flags_adp
_atom_site_refinement_flags_occupancy
_atom_site_disorder_assembly
_atom_site_disorder_group
I1 I 0.77150(6) 0.29489(2) 0.21081(2) 0.03133(13) Uani 1 1 d . . . . .
Cl1 Cl 0.7139(3) -0.00780(11) 0.22845(9) 0.0368(3) Uani 1 1 d . . . . .
Cl2 Cl 0.9162(3) -0.26553(10) 0.04504(10) 0.0394(3) Uani 1 1 d . . . . .
C1 C 0.9082(10) 0.1185(4) 0.0850(3) 0.0272(8) Uani 1 1 d . . . . .
C2 C 0.8742(11) -0.0025(4) 0.1026(3) 0.0280(8) Uani 1 1 d . . . . .
C3 C 0.9621(11) -0.1186(4) 0.0190(4) 0.0286(8) Uani 1 1 d . . . . .
N1A N 0.600(3) 0.5565(5) 0.3655(8) 0.0339(16) Uani 0.601(14) 1 d G U P A 1
C4A C 0.438(3) 0.5989(7) 0.2859(6) 0.0339(16) Uani 0.601(14) 1 d G U P A 1
H4A H 0.363111 0.536536 0.210397 0.041 Uiso 0.601(14) 1 calc R U P A 1
C5A C 0.386(2) 0.7326(8) 0.3166(7) 0.0323(16) Uani 0.601(14) 1 d G U P A 1
H5A H 0.275939 0.761565 0.262214 0.039 Uiso 0.601(14) 1 calc R U P A 1
C6A C 0.496(2) 0.8239(5) 0.4271(7) 0.0309(16) Uani 0.601(14) 1 d DG U P A 1
C7A C 0.658(2) 0.7815(6) 0.5067(6) 0.0318(17) Uani 0.601(14) 1 d G U P A 1
H7A H 0.733089 0.843881 0.582161 0.038 Uiso 0.601(14) 1 calc R U P A 1
C8A C 0.710(3) 0.6478(7) 0.4759(7) 0.0346(16) Uani 0.601(14) 1 d G U P A 1
H8A H 0.820264 0.618852 0.530346 0.042 Uiso 0.601(14) 1 calc R U P A 1
N2A N 0.4423(19) 0.9611(8) 0.4512(7) 0.0329(17) Uani 0.601(14) 1 d D U P A 1
N1B N 0.571(5) 0.5551(8) 0.3535(13) 0.038(2) Uani 0.399(14) 1 d G U P A 2
C4B C 0.430(5) 0.6283(12) 0.2949(9) 0.038(2) Uani 0.399(14) 1 d G U P A 2
H4B H 0.338686 0.584742 0.216738 0.046 Uiso 0.399(14) 1 calc R U P A 2
C5B C 0.422(4) 0.7651(12) 0.3508(11) 0.035(2) Uani 0.399(14) 1 d G U P A 2
H5B H 0.325316 0.815122 0.310793 0.042 Uiso 0.399(14) 1 calc R U P A 2
C6B C 0.555(3) 0.8288(8) 0.4652(11) 0.031(2) Uani 0.399(14) 1 d DG U P A 2
C7B C 0.696(4) 0.7557(12) 0.5238(9) 0.035(2) Uani 0.399(14) 1 d G U P A 2
H7B H 0.786677 0.799193 0.601947 0.042 Uiso 0.399(14) 1 calc R U P A 2
C8B C 0.704(5) 0.6188(12) 0.4679(13) 0.036(2) Uani 0.399(14) 1 d G U P A 2
H8B H 0.800049 0.568813 0.507893 0.043 Uiso 0.399(14) 1 calc R U P A 2
N2B N 0.548(3) 0.9701(12) 0.5290(10) 0.036(2) Uani 0.399(14) 1 d D U P A 2

loop_
_atom_site_aniso_label
_atom_site_aniso_U_11
_atom_site_aniso_U_22
_atom_site_aniso_U_33
_atom_site_aniso_U_23
_atom_site_aniso_U_13
_atom_site_aniso_U_12
I1 0.03186(19) 0.02553(17) 0.02923(18) 0.00161(12) 0.00148(11) 0.00261(11)
Cl1 0.0474(6) 0.0339(5) 0.0267(5) 0.0091(4) 0.0078(4) -0.0004(4)
Cl2 0.0569(7) 0.0268(5) 0.0352(5) 0.0124(4) 0.0039(5) 0.0024(4)
C1 0.027(2) 0.0232(18) 0.0242(19) 0.0012(15) 0.0007(16) -0.0005(15)
C2 0.028(2) 0.031(2) 0.0215(18) 0.0058(15) -0.0005(15) -0.0009(16)
C3 0.032(2) 0.0233(18) 0.0268(19) 0.0062(15) -0.0023(16) -0.0011(15)
N1A 0.045(3) 0.022(3) 0.034(3) 0.010(2) 0.002(3) 0.004(3)
C4A 0.050(3) 0.016(3) 0.039(3) 0.014(2) 0.004(3) 0.004(3)
C5A 0.044(3) 0.016(3) 0.033(3) 0.006(3) 0.000(3) -0.001(3)
C6A 0.043(3) 0.018(2) 0.029(3) 0.006(2) 0.004(3) 0.001(2)
C7A 0.044(4) 0.016(3) 0.035(3) 0.008(2) 0.006(3) 0.005(3)
C8A 0.049(3) 0.019(3) 0.038(3) 0.013(3) 0.003(3) 0.004(3)
N2A 0.049(3) 0.018(3) 0.028(3) 0.005(3) -0.002(3) 0.002(3)
N1B 0.048(4) 0.022(3) 0.037(4) 0.003(3) 0.006(3) 0.000(3)
C4B 0.050(4) 0.019(4) 0.036(4) -0.001(3) 0.004(3) -0.003(4)
C5B 0.047(4) 0.017(4) 0.034(4) 0.002(3) 0.004(4) 0.000(4)
C6B 0.040(4) 0.017(3) 0.033(4) 0.006(3) 0.003(3) -0.002(3)
C7B 0.046(4) 0.016(4) 0.039(4) 0.007(3) 0.003(3) 0.000(4)
C8B 0.046(4) 0.011(4) 0.038(4) -0.004(3) 0.004(3) -0.008(4)
N2B 0.049(4) 0.022(4) 0.032(4) 0.002(4) 0.002(4) 0.001(4)

loop_
_atom_type_symbol
_atom_type_description
_atom_type_scat_dispersion_real
_atom_type_scat_dispersion_imag
_atom_type_scat_source
C C 0.0181 0.0091 'International Tables Vol C Tables 4.2.6.8 and 6.1.1.4'
H H 0 0 'International Tables Vol C Tables 4.2.6.8 and 6.1.1.4'
Cl Cl 0.3639 0.7018 'International Tables Vol C Tables 4.2.6.8 and 6.1.1.4'
I I -0.3257 6.8362 'International Tables Vol C Tables 4.2.6.8 and 6.1.1.4'
N N 0.0311 0.018 'International Tables Vol C Tables 4.2.6.8 and 6.1.1.4'

loop_
_exptl_crystal_face_index_h
_exptl_crystal_face_index_k
_exptl_crystal_face_index_l
_exptl_crystal_face_perp_dist
0 6 1 0.0747
-3 0 -1 0.0276
0 -6 -1 0.0462
3 0 1 0.0594
2 4 2 0.0644
0 4 -8 0.0132
0 -4 8 0.0381
0 7 -3 0.0515
2 3 -2 0.0542
1 3 5 0.062
0 -5 7 0.0339
0 1 -8 0.0283

loop_
_geom_angle_atom_site_label_1
_geom_angle_atom_site_label_2
_geom_angle_atom_site_label_3
_geom_angle
_geom_angle_site_symmetry_1
_geom_angle_site_symmetry_3
C1 I1 N1B 170.5(3) . .
C1 I1 N1A 172.9(2) . .
C2 C1 C3 118.0(4) . 2_755
C2 C1 I1 121.1(3) . .
C3 C1 I1 120.9(3) 2_755 .
C3 C2 C1 120.8(4) . .
C3 C2 Cl1 119.5(3) . .
C1 C2 Cl1 119.7(3) . .
C2 C3 C1 121.2(4) . 2_755
C2 C3 Cl2 119.1(3) . .
C1 C3 Cl2 119.7(3) 2_755 .
C4A N1A C8A 120 . .
C4A N1A I1 100.7(4) . .
C8A N1A I1 136.5(4) . .
N1A C4A C5A 120 . .
N1A C4A H4A 120 . .
C5A C4A H4A 120 . .
C6A C5A C4A 120 . .
C6A C5A H5A 120 . .
C4A C5A H5A 120 . .
C5A C6A C7A 120 . .
C5A C6A N2A 116.7(6) . .
C7A C6A N2A 123.3(6) . .
C8A C7A C6A 120 . .
C8A C7A H7A 120 . .
C6A C7A H7A 120 . .
C7A C8A N1A 120 . .
C7A C8A H8A 120 . .
N1A C8A H8A 120 . .
N2A N2A C6A 114.0(9) 2_676 .
C4B N1B C8B 120 . .
C4B N1B I1 117.0(7) . .
C8B N1B I1 120.0(7) . .
N1B C4B C5B 120 . .
N1B C4B H4B 120 . .
C5B C4B H4B 120 . .
C6B C5B C4B 120 . .
C6B C5B H5B 120 . .
C4B C5B H5B 120 . .
C5B C6B C7B 120 . .
C5B C6B N2B 122.7(10) . .
C7B C6B N2B 117.3(10) . .
C8B C7B C6B 120 . .
C8B C7B H7B 120 . .
C6B C7B H7B 120 . .
C7B C8B N1B 120 . .
C7B C8B H8B 120 . .
N1B C8B H8B 120 . .
N2B N2B C6B 114.2(15) 2_676 .

loop_
_geom_bond_atom_site_label_1
_geom_bond_atom_site_label_2
_geom_bond_distance
_geom_bond_site_symmetry_2
I1 C1 2.101(4) .
I1 N1B 2.919(10) .
I1 N1A 2.931(6) .
Cl1 C2 1.722(4) .
Cl2 C3 1.732(4) .
C1 C2 1.401(6) .
C1 C3 1.404(6) 2_755
C2 C3 1.384(6) .
N1A C4A 1.39 .
N1A C8A 1.39 .
C4A C5A 1.39 .
C4A H4A 0.95 .
C5A C6A 1.39 .
C5A H5A 0.95 .
C6A C7A 1.39 .
C6A N2A 1.440(8) .
C7A C8A 1.39 .
C7A H7A 0.95 .
C8A H8A 0.95 .
N2A N2A 1.238(16) 2_676
N1B C4B 1.39 .
N1B C8B 1.39 .
C4B C5B 1.39 .
C4B H4B 0.95 .
C5B C6B 1.39 .
C5B H5B 0.95 .
C6B C7B 1.39 .
C6B N2B 1.444(13) .
C7B C8B 1.39 .
C7B H7B 0.95 .
C8B H8B 0.95 .
N2B N2B 1.20(3) 2_676
